data_1528728
loop_
_publ_author_name
'Mathew, M.'
'Brown, W.E.'
'Austin, M.'
'Negas, T.'

_publ_section_title
;
 Lead alkali apatites without hexad anion: The crystal structure of Pb8 K2
 (P O4)6
;
_journal_name_full 'Journal of Solid State Chemistry'
_journal_page_first 69
_journal_page_last 76
_journal_volume 35
_journal_year 1980
_chemical_formula_sum 'K2 O24 P6 Pb8'
_chemical_name_systematic 'Pb8 K2 (P O4)6'
_space_group_IT_number 176
_symmetry_space_group_name_Hall '-P 6c'
_symmetry_space_group_name_H-M 'P 63/m'
_cell_angle_alpha 90
_cell_angle_beta 90
_cell_angle_gamma 120
_cell_formula_units_Z 1
_cell_length_a 9.827
_cell_length_b 9.827
_cell_length_c 7.304
_cell_volume 610.848
_citation_journal_id_ASTM JSSCBI
_cod_data_source_file Mathew_JSSCBI_1980_6.cif
_cod_data_source_block K2O24P6Pb8
_cod_original_cell_volume 610.8481
_cod_database_code 1528728

loop_
_symmetry_equiv_pos_as_xyz
x,y,z
x-y,x,z+1/2
-y,x-y,z
-x,-y,z+1/2
-x+y,-x,z
y,-x+y,z+1/2
-x,-y,-z
-x+y,-x,-z-1/2
y,-x+y,-z
x,y,-z-1/2
x-y,x,-z
-y,x-y,-z-1/2

loop_
_atom_site_label
_atom_site_type_symbol
_atom_site_fract_x
_atom_site_fract_y
_atom_site_fract_z
_atom_site_occupancy
_atom_site_U_iso_or_equiv
Pb1 Pb+2 0.3333 0.6667 -0.0069 0.543 0.0
O3 O-2 0.2695 0.3498 0.0811 1 0.0
O1 O-2 0.4721 0.3095 0.25 1 0.0
Pb2 Pb+2 0.2585 0.0033 0.25 0.971 0.0
K2 K+1 0.2585 0.0033 0.25 0.029 0.0
O2 O-2 0.4859 0.5715 0.25 1 0.0
P1 P+5 0.3767 0.3932 0.25 1 0.0
K1 K+1 0.3333 0.6667 -0.0069 0.467 0.0
